data_7718691
loop_
_publ_author_name
'Wang, Xinchao'
'Liao, Qian'

_publ_section_title
;
 Synthesis of planar macrocyclic tetradentate phosphine-Mo complexes.
;
_journal_issue 22
_journal_name_full 'Dalton transactions (Cambridge, England : 2003)'
_journal_page_first 8769
_journal_page_last 8772
_journal_paper_doi 10.1039/d5dt00984g
_journal_volume 54
_journal_year 2025
_chemical_formula_moiety 'C18 H37 Mo O2 P4, F6 P'
_chemical_formula_sum 'C18 H37 F6 Mo O2 P5'
_chemical_formula_weight 650.26
_chemical_properties_physical Air-sensitive,Moisture-sensitive,Heat-sensitive,Oxygen-sensitive
_space_group_crystal_system monoclinic
_space_group_IT_number 14
_space_group_name_Hall '-P 2yn'
_space_group_name_H-M_alt 'P 1 21/n 1'
_atom_sites_solution_hydrogens mixed
_audit_creation_method SHELXL-2014/7
_audit_update_record
;
2025-03-24 deposited with the CCDC.	2025-05-14 downloaded from the CCDC.
;
_cell_angle_alpha 90
_cell_angle_beta 102.768(2)
_cell_angle_gamma 90
_cell_formula_units_Z 4
_cell_length_a 11.2715(6)
_cell_length_b 9.0595(4)
_cell_length_c 25.2626(14)
_cell_measurement_reflns_used 9070
_cell_measurement_temperature 150(2)
_cell_measurement_theta_max 30.55
_cell_measurement_theta_min 3.35
_cell_volume 2515.9(2)
_computing_cell_refinement 'Bruker SAINT'
_computing_data_collection 'Bruker APEX2'
_computing_data_reduction 'Bruker SAINT'
_computing_molecular_graphics 'Bruker SHELXTL'
_computing_publication_material 'Bruker SHELXTL'
_computing_structure_refinement 'SHELXL-2014/7 (Sheldrick, 2014)'
_computing_structure_solution 'SHELXS-97 (Sheldrick 2008)'
_diffrn_ambient_temperature 150(2)
_diffrn_measured_fraction_theta_full 0.982
_diffrn_measured_fraction_theta_max 0.946
_diffrn_measurement_device_type 'Bruker APEX-II CCD'
_diffrn_measurement_method '\f and \w scans'
_diffrn_radiation_type MoK\a
_diffrn_radiation_wavelength 0.71073
_diffrn_reflns_av_R_equivalents 0.0589
_diffrn_reflns_av_unetI/netI 0.0622
_diffrn_reflns_Laue_measured_fraction_full 0.982
_diffrn_reflns_Laue_measured_fraction_max 0.946
_diffrn_reflns_limit_h_max 16
_diffrn_reflns_limit_h_min -14
_diffrn_reflns_limit_k_max 12
_diffrn_reflns_limit_k_min -12
_diffrn_reflns_limit_l_max 32
_diffrn_reflns_limit_l_min -35
_diffrn_reflns_number 23192
_diffrn_reflns_point_group_measured_fraction_full 0.982
_diffrn_reflns_point_group_measured_fraction_max 0.946
_diffrn_reflns_theta_full 25.242
_diffrn_reflns_theta_max 30.557
_diffrn_reflns_theta_min 2.248
_exptl_absorpt_coefficient_mu 0.899
_exptl_absorpt_correction_T_max 0.7461
_exptl_absorpt_correction_T_min 0.5794
_exptl_absorpt_correction_type multi-scan
_exptl_absorpt_process_details 'SADABS; Bruker, 2000'
_exptl_crystal_colour yellow
_exptl_crystal_density_diffrn 1.717
_exptl_crystal_description block
_exptl_crystal_F_000 1328
_exptl_crystal_recrystallization_method 'Re-crystallisation from solvent: n-hexane and dichloromethane'
_exptl_crystal_size_max 0.472
_exptl_crystal_size_mid 0.137
_exptl_crystal_size_min 0.076
_refine_diff_density_max 0.927
_refine_diff_density_min -0.879
_refine_diff_density_rms 0.187
_refine_ls_extinction_method none
_refine_ls_goodness_of_fit_ref 1.078
_refine_ls_hydrogen_treatment mixed
_refine_ls_matrix_type full
_refine_ls_number_parameters 299
_refine_ls_number_reflns 7183
_refine_ls_number_restraints 0
_refine_ls_restrained_S_all 1.078
_refine_ls_R_factor_all 0.0564
_refine_ls_R_factor_gt 0.0453
_refine_ls_shift/su_max 0.001
_refine_ls_shift/su_mean 0.000
_refine_ls_structure_factor_coef Fsqd
_refine_ls_weighting_details 'w=1/[\s^2^(Fo^2^)+4.9804P] where P=(Fo^2^+2Fc^2^)/3'
_refine_ls_weighting_scheme calc
_refine_ls_wR_factor_gt 0.1005
_refine_ls_wR_factor_ref 0.1069
_reflns_Friedel_coverage 0.000
_reflns_number_gt 6108
_reflns_number_total 7183
_reflns_threshold_expression 'I > 2\s(I)'
_cod_data_source_file d5dt00984g2.cif
_cod_data_source_block '[(HPPPPH)Mo(O)(OMe)][PF6]'
_cod_depositor_comments 'Adding full bibliography for 7718689--7718693.cif.'
_cod_original_sg_symbol_H-M 'P 21/n'
_cod_database_code 7718691
_shelx_shelxl_version_number 2014/7
_shelx_space_group_comment
; 
The symmetry employed for this shelxl refinement is uniquely defined 
by the following loop, which should always be used as a source of 
symmetry information in preference to the above space-group names. 
They are only intended as comments. 
;
_shelx_estimated_absorpt_t_min 0.676
_shelx_estimated_absorpt_t_max 0.935

loop_
_space_group_symop_operation_xyz
'x, y, z'
'-x+1/2, y+1/2, -z+1/2'
'-x, -y, -z'
'x-1/2, -y-1/2, z-1/2'

loop_
_atom_site_label
_atom_site_type_symbol
_atom_site_fract_x
_atom_site_fract_y
_atom_site_fract_z
_atom_site_U_iso_or_equiv
_atom_site_adp_type
_atom_site_occupancy
_atom_site_site_symmetry_order
_atom_site_calc_flag
_atom_site_refinement_flags_posn
_atom_site_refinement_flags_adp
_atom_site_refinement_flags_occupancy
_atom_site_disorder_assembly
_atom_site_disorder_group
Mo1 Mo 0.18262(2) 0.66117(2) 0.34871(2) 0.01713(8) Uani 1 1 d . . . . .
P3 P 0.03063(6) 0.84027(8) 0.36518(3) 0.01946(14) Uani 1 1 d . . . . .
P2 P 0.34870(6) 0.84690(8) 0.35986(3) 0.01941(14) Uani 1 1 d . . . . .
P4 P 0.00120(7) 0.50264(8) 0.35074(3) 0.02277(15) Uani 1 1 d . . . . .
P1 P 0.36507(7) 0.50547(8) 0.34365(3) 0.02505(16) Uani 1 1 d . . . . .
P5 P 0.70399(7) 0.16487(8) 0.37734(3) 0.02541(16) Uani 1 1 d . . . . .
O2 O 0.22874(18) 0.6324(2) 0.42702(8) 0.0211(4) Uani 1 1 d . . . . .
F6 F 0.82208(18) 0.1583(2) 0.42616(8) 0.0385(5) Uani 1 1 d . . . . .
O1 O 0.13990(19) 0.6882(2) 0.27979(8) 0.0245(4) Uani 1 1 d . . . . .
F1 F 0.7912(2) 0.1739(2) 0.33532(9) 0.0418(5) Uani 1 1 d . . . . .
F2 F 0.6180(2) 0.1564(2) 0.41996(10) 0.0432(5) Uani 1 1 d . . . . .
F4 F 0.70471(19) 0.3413(2) 0.38158(10) 0.0409(5) Uani 1 1 d . . . . .
F5 F 0.5870(2) 0.1707(3) 0.32900(10) 0.0518(6) Uani 1 1 d . . . . .
F3 F 0.7046(2) -0.0116(2) 0.37403(10) 0.0463(5) Uani 1 1 d . . . . .
C15 C -0.0227(3) 0.8060(3) 0.42782(12) 0.0254(6) Uani 1 1 d . . . . .
H15A H 0.0490 0.8088 0.4586 0.030 Uiso 1 1 calc R U . . .
H15B H -0.0762 0.8891 0.4328 0.030 Uiso 1 1 calc R U . . .
C11 C 0.2467(3) 1.0554(3) 0.46064(13) 0.0322(7) Uani 1 1 d . . . . .
H11A H 0.1850 1.0210 0.4802 0.039 Uiso 1 1 calc R U . . .
H11B H 0.3310 1.0233 0.4766 0.039 Uiso 1 1 calc R U . . .
C3 C 0.4314(3) 0.8521(3) 0.30442(12) 0.0271(6) Uani 1 1 d . . . . .
H3A H 0.4080 0.9432 0.2830 0.032 Uiso 1 1 calc R U . . .
H3B H 0.5197 0.8583 0.3206 0.032 Uiso 1 1 calc R U . . .
C14 C -0.1327(3) 0.5546(3) 0.29803(13) 0.0284(6) Uani 1 1 d . . . . .
H14A H -0.1104 0.5457 0.2624 0.034 Uiso 1 1 calc R U . . .
H14B H -0.1973 0.4810 0.2986 0.034 Uiso 1 1 calc R U . . .
C7 C 0.3057(3) 1.0401(3) 0.36694(12) 0.0232(6) Uani 1 1 d . . . . .
H7A H 0.3799 1.0957 0.3841 0.028 Uiso 1 1 calc R U . . .
H7B H 0.2759 1.0815 0.3301 0.028 Uiso 1 1 calc R U . . .
C18 C 0.2584(3) 0.6132(4) 0.48302(12) 0.0332(7) Uani 1 1 d . . . . .
H18A H 0.3353 0.6635 0.4982 0.050 Uiso 1 1 calc R U . . .
H18B H 0.2668 0.5076 0.4915 0.050 Uiso 1 1 calc R U . . .
H18C H 0.1938 0.6549 0.4988 0.050 Uiso 1 1 calc R U . . .
C12 C -0.1009(3) 0.8425(3) 0.30753(12) 0.0268(6) Uani 1 1 d . . . . .
H12A H -0.1492 0.9321 0.3106 0.032 Uiso 1 1 calc R U . . .
H12B H -0.0703 0.8522 0.2739 0.032 Uiso 1 1 calc R U . . .
C6 C 0.4681(3) 0.8106(3) 0.42064(12) 0.0267(6) Uani 1 1 d . . . . .
H6A H 0.5222 0.8978 0.4279 0.032 Uiso 1 1 calc R U . . .
H6B H 0.4297 0.7980 0.4520 0.032 Uiso 1 1 calc R U . . .
C9 C 0.0780(3) 1.0355(3) 0.37181(12) 0.0240(6) Uani 1 1 d . . . . .
H9A H 0.0627 1.0789 0.3349 0.029 Uiso 1 1 calc R U . . .
H9B H 0.0247 1.0877 0.3920 0.029 Uiso 1 1 calc R U . . .
C1 C 0.4434(3) 0.5655(4) 0.29006(14) 0.0312(7) Uani 1 1 d . . . . .
H1A H 0.5322 0.5640 0.3054 0.037 Uiso 1 1 calc R U . . .
H1B H 0.4262 0.4923 0.2603 0.037 Uiso 1 1 calc R U . . .
C5 C 0.5455(3) 0.6742(4) 0.41630(14) 0.0332(7) Uani 1 1 d . . . . .
H5A H 0.6099 0.6676 0.4499 0.040 Uiso 1 1 calc R U . . .
H5B H 0.5863 0.6901 0.3859 0.040 Uiso 1 1 calc R U . . .
C8 C 0.2093(3) 1.0679(3) 0.39971(12) 0.0241(6) Uani 1 1 d . . . . .
C10 C 0.2292(4) 1.2058(3) 0.43453(14) 0.0351(7) Uani 1 1 d . . . . .
H10A H 0.3027 1.2656 0.4345 0.042 Uiso 1 1 calc R U . . .
H10B H 0.1566 1.2632 0.4381 0.042 Uiso 1 1 calc R U . . .
C17 C -0.0391(3) 0.5153(3) 0.41739(12) 0.0292(6) Uani 1 1 d . . . . .
H17A H -0.0991 0.4368 0.4193 0.035 Uiso 1 1 calc R U . . .
H17B H 0.0348 0.4934 0.4456 0.035 Uiso 1 1 calc R U . . .
C4 C 0.4801(3) 0.5245(4) 0.40758(14) 0.0317(7) Uani 1 1 d . . . . .
H4A H 0.4400 0.5072 0.4382 0.038 Uiso 1 1 calc R U . . .
H4B H 0.5419 0.4462 0.4089 0.038 Uiso 1 1 calc R U . . .
C13 C -0.1876(3) 0.7080(4) 0.30092(13) 0.0316(7) Uani 1 1 d . . . . .
H13A H -0.2288 0.7085 0.3317 0.038 Uiso 1 1 calc R U . . .
H13B H -0.2512 0.7228 0.2674 0.038 Uiso 1 1 calc R U . . .
C2 C 0.4088(3) 0.7193(4) 0.26576(13) 0.0310(7) Uani 1 1 d . . . . .
H2A H 0.4540 0.7362 0.2369 0.037 Uiso 1 1 calc R U . . .
H2B H 0.3211 0.7178 0.2481 0.037 Uiso 1 1 calc R U . . .
C16 C -0.0915(3) 0.6624(4) 0.43197(13) 0.0307(6) Uani 1 1 d . . . . .
H16A H -0.1739 0.6729 0.4085 0.037 Uiso 1 1 calc R U . . .
H16B H -0.1018 0.6542 0.4698 0.037 Uiso 1 1 calc R U . . .
H1C H 0.366(4) 0.369(4) 0.3377(15) 0.034(10) Uiso 1 1 d . . . . .
H2C H -0.003(3) 0.358(4) 0.3455(15) 0.030(9) Uiso 1 1 d . . . . .

loop_
_atom_site_aniso_label
_atom_site_aniso_U_11
_atom_site_aniso_U_22
_atom_site_aniso_U_33
_atom_site_aniso_U_23
_atom_site_aniso_U_13
_atom_site_aniso_U_12
Mo1 0.01831(12) 0.01640(11) 0.01722(12) -0.00023(8) 0.00513(8) 0.00020(8)
P3 0.0207(3) 0.0197(3) 0.0189(3) 0.0022(2) 0.0062(3) 0.0030(3)
P2 0.0204(3) 0.0189(3) 0.0190(3) 0.0000(2) 0.0044(3) -0.0022(3)
P4 0.0244(4) 0.0201(3) 0.0246(4) 0.0001(3) 0.0071(3) -0.0045(3)
P1 0.0255(4) 0.0210(3) 0.0306(4) -0.0008(3) 0.0103(3) 0.0042(3)
P5 0.0204(3) 0.0236(3) 0.0327(4) -0.0086(3) 0.0068(3) -0.0016(3)
O2 0.0238(10) 0.0218(9) 0.0179(9) 0.0021(7) 0.0051(8) 0.0008(8)
F6 0.0299(10) 0.0433(11) 0.0397(11) -0.0063(9) 0.0018(8) 0.0010(9)
O1 0.0252(10) 0.0293(10) 0.0190(9) -0.0010(8) 0.0049(8) -0.0015(8)
F1 0.0424(12) 0.0439(12) 0.0443(12) -0.0031(9) 0.0206(10) 0.0026(10)
F2 0.0360(11) 0.0443(12) 0.0559(14) -0.0122(10) 0.0239(10) -0.0097(9)
F4 0.0348(11) 0.0264(9) 0.0641(14) -0.0042(9) 0.0163(10) 0.0026(8)
F5 0.0326(11) 0.0645(15) 0.0510(14) -0.0149(11) -0.0068(10) 0.0031(11)
F3 0.0418(12) 0.0290(10) 0.0709(15) -0.0128(10) 0.0182(11) -0.0051(9)
C15 0.0306(15) 0.0264(14) 0.0226(14) 0.0029(10) 0.0131(12) 0.0070(12)
C11 0.0414(19) 0.0291(15) 0.0253(15) -0.0049(12) 0.0059(13) 0.0004(14)
C3 0.0303(15) 0.0282(14) 0.0256(14) -0.0002(11) 0.0124(12) -0.0051(12)
C14 0.0270(15) 0.0315(15) 0.0254(15) -0.0010(11) 0.0028(12) -0.0077(12)
C7 0.0272(14) 0.0179(12) 0.0247(14) 0.0013(10) 0.0062(11) -0.0031(11)
C18 0.0350(17) 0.0440(18) 0.0201(14) 0.0023(12) 0.0049(13) 0.0003(14)
C12 0.0240(14) 0.0290(14) 0.0266(14) 0.0050(11) 0.0039(11) 0.0048(12)
C6 0.0259(14) 0.0294(14) 0.0228(14) 0.0001(11) 0.0009(11) -0.0019(12)
C9 0.0279(14) 0.0174(12) 0.0270(14) 0.0016(10) 0.0069(11) 0.0042(11)
C1 0.0308(16) 0.0334(16) 0.0345(17) -0.0079(13) 0.0180(13) -0.0012(13)
C5 0.0210(14) 0.0398(17) 0.0360(17) 0.0027(14) 0.0005(12) 0.0048(13)
C8 0.0301(15) 0.0178(12) 0.0248(14) -0.0008(10) 0.0067(12) 0.0016(11)
C10 0.048(2) 0.0221(14) 0.0349(17) -0.0080(12) 0.0083(15) -0.0003(14)
C17 0.0326(16) 0.0320(15) 0.0252(14) 0.0055(11) 0.0113(12) -0.0072(13)
C4 0.0262(15) 0.0332(16) 0.0354(17) 0.0027(13) 0.0065(13) 0.0115(13)
C13 0.0239(14) 0.0409(17) 0.0289(16) 0.0016(13) 0.0034(12) -0.0030(13)
C2 0.0379(17) 0.0344(16) 0.0255(15) -0.0031(12) 0.0178(13) -0.0056(14)
C16 0.0286(15) 0.0409(17) 0.0263(15) 0.0032(13) 0.0140(12) -0.0025(14)

loop_
_atom_type_symbol
_atom_type_description
_atom_type_scat_dispersion_real
_atom_type_scat_dispersion_imag
_atom_type_scat_source
C C 0.0033 0.0016 'International Tables Vol C Tables 4.2.6.8 and 6.1.1.4'
H H 0.0000 0.0000 'International Tables Vol C Tables 4.2.6.8 and 6.1.1.4'
O O 0.0106 0.0060 'International Tables Vol C Tables 4.2.6.8 and 6.1.1.4'
F F 0.0171 0.0103 'International Tables Vol C Tables 4.2.6.8 and 6.1.1.4'
P P 0.1023 0.0942 'International Tables Vol C Tables 4.2.6.8 and 6.1.1.4'
Mo Mo -1.6832 0.6857 'International Tables Vol C Tables 4.2.6.8 and 6.1.1.4'

loop_
_geom_angle_atom_site_label_1
_geom_angle_atom_site_label_2
_geom_angle_atom_site_label_3
_geom_angle
_geom_angle_site_symmetry_1
_geom_angle_site_symmetry_3
_geom_angle_publ_flag
O1 Mo1 O2 179.06(9) . . ?
O1 Mo1 P3 91.58(7) . . ?
O2 Mo1 P3 87.49(6) . . ?
O1 Mo1 P2 93.07(7) . . ?
O2 Mo1 P2 87.16(6) . . ?
P3 Mo1 P2 93.99(3) . . ?
O1 Mo1 P4 93.17(7) . . ?
O2 Mo1 P4 86.46(6) . . ?
P3 Mo1 P4 76.88(3) . . ?
P2 Mo1 P4 169.07(3) . . ?
O1 Mo1 P1 94.44(7) . . ?
O2 Mo1 P1 86.50(6) . . ?
P3 Mo1 P1 169.74(3) . . ?
P2 Mo1 P1 77.42(3) . . ?
P4 Mo1 P1 111.01(3) . . ?
C12 P3 C15 108.92(15) . . ?
C12 P3 C9 103.20(14) . . ?
C15 P3 C9 103.11(14) . . ?
C12 P3 Mo1 110.11(10) . . ?
C15 P3 Mo1 113.98(9) . . ?
C9 P3 Mo1 116.71(10) . . ?
C6 P2 C7 104.47(14) . . ?
C6 P2 C3 103.85(15) . . ?
C7 P2 C3 103.76(14) . . ?
C6 P2 Mo1 111.62(10) . . ?
C7 P2 Mo1 116.62(10) . . ?
C3 P2 Mo1 115.17(10) . . ?
C14 P4 C17 108.50(15) . . ?
C14 P4 Mo1 112.37(10) . . ?
C17 P4 Mo1 110.47(11) . . ?
C14 P4 H2C 100.0(16) . . ?
C17 P4 H2C 98.1(16) . . ?
Mo1 P4 H2C 125.6(17) . . ?
C4 P1 C1 104.86(16) . . ?
C4 P1 Mo1 109.08(10) . . ?
C1 P1 Mo1 113.48(11) . . ?
C4 P1 H1C 100.2(17) . . ?
C1 P1 H1C 100.7(17) . . ?
Mo1 P1 H1C 126.1(18) . . ?
F5 P5 F1 90.89(14) . . ?
F5 P5 F3 90.31(13) . . ?
F1 P5 F3 90.34(12) . . ?
F5 P5 F4 90.54(13) . . ?
F1 P5 F4 89.91(11) . . ?
F3 P5 F4 179.11(15) . . ?
F5 P5 F2 89.73(13) . . ?
F1 P5 F2 179.35(13) . . ?
F3 P5 F2 89.87(12) . . ?
F4 P5 F2 89.87(11) . . ?
F5 P5 F6 179.77(14) . . ?
F1 P5 F6 89.14(12) . . ?
F3 P5 F6 89.46(12) . . ?
F4 P5 F6 89.69(12) . . ?
F2 P5 F6 90.24(12) . . ?
C18 O2 Mo1 178.4(2) . . ?
C16 C15 P3 118.0(2) . . ?
C16 C15 H15A 107.8 . . ?
P3 C15 H15A 107.8 . . ?
C16 C15 H15B 107.8 . . ?
P3 C15 H15B 107.8 . . ?
H15A C15 H15B 107.1 . . ?
C10 C11 C8 60.4(2) . . ?
C10 C11 H11A 117.7 . . ?
C8 C11 H11A 117.7 . . ?
C10 C11 H11B 117.7 . . ?
C8 C11 H11B 117.7 . . ?
H11A C11 H11B 114.9 . . ?
C2 C3 P2 114.9(2) . . ?
C2 C3 H3A 108.5 . . ?
P2 C3 H3A 108.5 . . ?
C2 C3 H3B 108.5 . . ?
P2 C3 H3B 108.5 . . ?
H3A C3 H3B 107.5 . . ?
C13 C14 P4 118.3(2) . . ?
C13 C14 H14A 107.7 . . ?
P4 C14 H14A 107.7 . . ?
C13 C14 H14B 107.7 . . ?
P4 C14 H14B 107.7 . . ?
H14A C14 H14B 107.1 . . ?
C8 C7 P2 116.43(19) . . ?
C8 C7 H7A 108.2 . . ?
P2 C7 H7A 108.2 . . ?
C8 C7 H7B 108.2 . . ?
P2 C7 H7B 108.2 . . ?
H7A C7 H7B 107.3 . . ?
O2 C18 H18A 109.5 . . ?
O2 C18 H18B 109.5 . . ?
H18A C18 H18B 109.5 . . ?
O2 C18 H18C 109.5 . . ?
H18A C18 H18C 109.5 . . ?
H18B C18 H18C 109.5 . . ?
C13 C12 P3 117.2(2) . . ?
C13 C12 H12A 108.0 . . ?
P3 C12 H12A 108.0 . . ?
C13 C12 H12B 108.0 . . ?
P3 C12 H12B 108.0 . . ?
H12A C12 H12B 107.2 . . ?
C5 C6 P2 114.1(2) . . ?
C5 C6 H6A 108.7 . . ?
P2 C6 H6A 108.7 . . ?
C5 C6 H6B 108.7 . . ?
P2 C6 H6B 108.7 . . ?
H6A C6 H6B 107.6 . . ?
C8 C9 P3 117.34(19) . . ?
C8 C9 H9A 108.0 . . ?
P3 C9 H9A 108.0 . . ?
C8 C9 H9B 108.0 . . ?
P3 C9 H9B 108.0 . . ?
H9A C9 H9B 107.2 . . ?
C2 C1 P1 116.0(2) . . ?
C2 C1 H1A 108.3 . . ?
P1 C1 H1A 108.3 . . ?
C2 C1 H1B 108.3 . . ?
P1 C1 H1B 108.3 . . ?
H1A C1 H1B 107.4 . . ?
C6 C5 C4 117.4(3) . . ?
C6 C5 H5A 107.9 . . ?
C4 C5 H5A 107.9 . . ?
C6 C5 H5B 107.9 . . ?
C4 C5 H5B 107.9 . . ?
H5A C5 H5B 107.2 . . ?
C11 C8 C10 59.8(2) . . ?
C11 C8 C9 118.9(3) . . ?
C10 C8 C9 115.6(3) . . ?
C11 C8 C7 118.0(3) . . ?
C10 C8 C7 114.8(3) . . ?
C9 C8 C7 117.0(2) . . ?
C11 C10 C8 59.8(2) . . ?
C11 C10 H10A 117.8 . . ?
C8 C10 H10A 117.8 . . ?
C11 C10 H10B 117.8 . . ?
C8 C10 H10B 117.8 . . ?
H10A C10 H10B 114.9 . . ?
C16 C17 P4 117.3(2) . . ?
C16 C17 H17A 108.0 . . ?
P4 C17 H17A 108.0 . . ?
C16 C17 H17B 108.0 . . ?
P4 C17 H17B 108.0 . . ?
H17A C17 H17B 107.2 . . ?
C5 C4 P1 115.5(2) . . ?
C5 C4 H4A 108.4 . . ?
P1 C4 H4A 108.4 . . ?
C5 C4 H4B 108.4 . . ?
P1 C4 H4B 108.4 . . ?
H4A C4 H4B 107.5 . . ?
C14 C13 C12 117.9(3) . . ?
C14 C13 H13A 107.8 . . ?
C12 C13 H13A 107.8 . . ?
C14 C13 H13B 107.8 . . ?
C12 C13 H13B 107.8 . . ?
H13A C13 H13B 107.2 . . ?
C3 C2 C1 117.7(3) . . ?
C3 C2 H2A 107.9 . . ?
C1 C2 H2A 107.9 . . ?
C3 C2 H2B 107.9 . . ?
C1 C2 H2B 107.9 . . ?
H2A C2 H2B 107.2 . . ?
C15 C16 C17 119.6(3) . . ?
C15 C16 H16A 107.4 . . ?
C17 C16 H16A 107.4 . . ?
C15 C16 H16B 107.4 . . ?
C17 C16 H16B 107.4 . . ?
H16A C16 H16B 107.0 . . ?

loop_
_geom_bond_atom_site_label_1
_geom_bond_atom_site_label_2
_geom_bond_distance
_geom_bond_site_symmetry_2
_geom_bond_publ_flag
Mo1 O1 1.719(2) . ?
Mo1 O2 1.9487(19) . ?
Mo1 P3 2.4609(7) . ?
Mo1 P2 2.4863(7) . ?
Mo1 P4 2.5086(8) . ?
Mo1 P1 2.5203(8) . ?
P3 C12 1.835(3) . ?
P3 C15 1.839(3) . ?
P3 C9 1.844(3) . ?
P2 C6 1.834(3) . ?
P2 C7 1.835(3) . ?
P2 C3 1.847(3) . ?
P4 C14 1.840(3) . ?
P4 C17 1.842(3) . ?
P4 H2C 1.32(3) . ?
P1 C4 1.842(3) . ?
P1 C1 1.854(3) . ?
P1 H1C 1.25(4) . ?
P5 F5 1.588(2) . ?
P5 F1 1.600(2) . ?
P5 F3 1.601(2) . ?
P5 F4 1.602(2) . ?
P5 F2 1.602(2) . ?
P5 F6 1.603(2) . ?
O2 C18 1.391(3) . ?
C15 C16 1.530(4) . ?
C15 H15A 0.9900 . ?
C15 H15B 0.9900 . ?
C11 C10 1.508(5) . ?
C11 C8 1.508(4) . ?
C11 H11A 0.9900 . ?
C11 H11B 0.9900 . ?
C3 C2 1.535(4) . ?
C3 H3A 0.9900 . ?
C3 H3B 0.9900 . ?
C14 C13 1.529(5) . ?
C14 H14A 0.9900 . ?
C14 H14B 0.9900 . ?
C7 C8 1.526(4) . ?
C7 H7A 0.9900 . ?
C7 H7B 0.9900 . ?
C18 H18A 0.9800 . ?
C18 H18B 0.9800 . ?
C18 H18C 0.9800 . ?
C12 C13 1.548(4) . ?
C12 H12A 0.9900 . ?
C12 H12B 0.9900 . ?
C6 C5 1.531(4) . ?
C6 H6A 0.9900 . ?
C6 H6B 0.9900 . ?
C9 C8 1.521(4) . ?
C9 H9A 0.9900 . ?
C9 H9B 0.9900 . ?
C1 C2 1.537(5) . ?
C1 H1A 0.9900 . ?
C1 H1B 0.9900 . ?
C5 C4 1.536(5) . ?
C5 H5A 0.9900 . ?
C5 H5B 0.9900 . ?
C8 C10 1.516(4) . ?
C10 H10A 0.9900 . ?
C10 H10B 0.9900 . ?
C17 C16 1.535(5) . ?
C17 H17A 0.9900 . ?
C17 H17B 0.9900 . ?
C4 H4A 0.9900 . ?
C4 H4B 0.9900 . ?
C13 H13A 0.9900 . ?
C13 H13B 0.9900 . ?
C2 H2A 0.9900 . ?
C2 H2B 0.9900 . ?
C16 H16A 0.9900 . ?
C16 H16B 0.9900 . ?

loop_
_geom_torsion_atom_site_label_1
_geom_torsion_atom_site_label_2
_geom_torsion_atom_site_label_3
_geom_torsion_atom_site_label_4
_geom_torsion
_geom_torsion_site_symmetry_1
_geom_torsion_site_symmetry_2
_geom_torsion_site_symmetry_3
_geom_torsion_site_symmetry_4
_geom_torsion_publ_flag
C12 P3 C15 C16 59.7(3) . . . . ?
C9 P3 C15 C16 168.8(2) . . . . ?
Mo1 P3 C15 C16 -63.7(3) . . . . ?
C6 P2 C3 C2 108.5(2) . . . . ?
C7 P2 C3 C2 -142.5(2) . . . . ?
Mo1 P2 C3 C2 -13.8(3) . . . . ?
C17 P4 C14 C13 58.6(3) . . . . ?
Mo1 P4 C14 C13 -63.8(3) . . . . ?
C6 P2 C7 C8 -86.2(2) . . . . ?
C3 P2 C7 C8 165.2(2) . . . . ?
Mo1 P2 C7 C8 37.5(2) . . . . ?
C15 P3 C12 C13 -52.9(3) . . . . ?
C9 P3 C12 C13 -162.0(2) . . . . ?
Mo1 P3 C12 C13 72.7(2) . . . . ?
C7 P2 C6 C5 -162.3(2) . . . . ?
C3 P2 C6 C5 -53.9(3) . . . . ?
Mo1 P2 C6 C5 70.8(2) . . . . ?
C12 P3 C9 C8 -156.7(2) . . . . ?
C15 P3 C9 C8 90.0(2) . . . . ?
Mo1 P3 C9 C8 -35.8(3) . . . . ?
C4 P1 C1 C2 -104.7(3) . . . . ?
Mo1 P1 C1 C2 14.3(3) . . . . ?
P2 C6 C5 C4 -61.2(4) . . . . ?
C10 C11 C8 C9 -104.4(3) . . . . ?
C10 C11 C8 C7 103.9(3) . . . . ?
P3 C9 C8 C11 -75.8(3) . . . . ?
P3 C9 C8 C10 -143.9(2) . . . . ?
P3 C9 C8 C7 76.2(3) . . . . ?
P2 C7 C8 C11 75.3(3) . . . . ?
P2 C7 C8 C10 142.8(2) . . . . ?
P2 C7 C8 C9 -76.9(3) . . . . ?
C9 C8 C10 C11 109.9(3) . . . . ?
C7 C8 C10 C11 -109.3(3) . . . . ?
C14 P4 C17 C16 -54.3(3) . . . . ?
Mo1 P4 C17 C16 69.3(3) . . . . ?
C6 C5 C4 P1 63.2(4) . . . . ?
C1 P1 C4 C5 50.4(3) . . . . ?
Mo1 P1 C4 C5 -71.5(2) . . . . ?
P4 C14 C13 C12 50.4(4) . . . . ?
P3 C12 C13 C14 -55.0(4) . . . . ?
P2 C3 C2 C1 -60.5(4) . . . . ?
P1 C1 C2 C3 60.0(4) . . . . ?
P3 C15 C16 C17 48.6(4) . . . . ?
P4 C17 C16 C15 -52.8(4) . . . . ?
